data_2241519
loop_
_publ_author_name
'Rahn, Ian M.'
'Crawford, Carlos L.'
'Assefa, Zerihun'
'Hendrich, Jeffery'
'Sykora, Richard E.'

_publ_section_title
;
 Crystal structure of
 bis(1,3-diaminopropane-\k^2^<i>N</i>,<i>N</i>')bis[2-(4-nitrophenyl)acetato-\k<i>O</i>]cadmium
;
_journal_coeditor_code WM5258
_journal_issue 2
_journal_name_full 'Acta Crystallographica Section E'
_journal_page_first 226
_journal_page_last 228
_journal_paper_doi 10.1107/S2056989016000943
_journal_volume 72
_journal_year 2016
_chemical_formula_iupac '[Cd (C8 H6 N O4)2 (C3 H10 N2)2]'
_chemical_formula_moiety 'C22 H32 Cd N6 O8'
_chemical_formula_sum 'C22 H32 Cd N6 O8'
_chemical_formula_weight 620.94
_chemical_name_systematic Bis(1,3-diaminopropane-\k^2^<i>N</i>,<i>N</i>')bis[2-(4-nitrophenyl)acetato-\k<i>O</i>]cadmium
_space_group_crystal_system monoclinic
_space_group_IT_number 14
_space_group_name_Hall '-P 2ybc'
_space_group_name_H-M_alt 'P 1 21/c 1'
_symmetry_space_group_name_Hall '-P 2ybc'
_symmetry_space_group_name_H-M 'P 1 21/c 1'
_atom_sites_solution_hydrogens geom
_atom_sites_solution_primary iterative
_atom_sites_solution_secondary difmap
_audit_creation_method
;
Olex2 1.2
(compiled 2015.01.26 svn.r3150 for OlexSys, GUI svn.r4998)
;
_cell_angle_alpha 90.00
_cell_angle_beta 105.778(4)
_cell_angle_gamma 90.00
_cell_formula_units_Z 2
_cell_length_a 14.6943(5)
_cell_length_b 11.1227(3)
_cell_length_c 8.3523(3)
_cell_measurement_reflns_used 3294
_cell_measurement_temperature 293(2)
_cell_measurement_theta_max 27.1000
_cell_measurement_theta_min 2.3440
_cell_volume 1313.67(8)
_computing_cell_refinement
;
<i>CrysAlis PRO</i> (Agilent, 2013)
;
_computing_data_collection
;
<i>CrysAlis PRO</i> (Agilent, 2013)
;
_computing_data_reduction
;
<i>CrysAlis PRO</i> (Agilent, 2013)
;
_computing_molecular_graphics
;
<i>OLEX2</i> (Dolomanov <i>et al.</i>,  2009)
;
_computing_publication_material
;
<i>OLEX2</i> (Dolomanov <i>et al.</i>,  2009)
;
_computing_structure_refinement
;
<i>SHELXL97</i> (Sheldrick, 2008)
;
_computing_structure_solution
;
<i>OLEX2.solve</i> (Bourhis <i>et al.</i>,  2015)
;
_diffrn_ambient_temperature 293(2)
_diffrn_detector_area_resol_mean 16.0514
_diffrn_measured_fraction_theta_full 0.999
_diffrn_measured_fraction_theta_max 0.999
_diffrn_measurement_device_type 'Agilent Xcalibur Eos'
_diffrn_measurement_method '\w scans'
_diffrn_radiation_monochromator graphite
_diffrn_radiation_type MoK\a
_diffrn_radiation_wavelength 0.71073
_diffrn_reflns_av_R_equivalents 0.0271
_diffrn_reflns_limit_h_max 17
_diffrn_reflns_limit_h_min -17
_diffrn_reflns_limit_k_max 13
_diffrn_reflns_limit_k_min -12
_diffrn_reflns_limit_l_max 10
_diffrn_reflns_limit_l_min -10
_diffrn_reflns_number 9750
_diffrn_reflns_theta_full 25.35
_diffrn_reflns_theta_max 25.35
_diffrn_reflns_theta_min 2.33
_exptl_absorpt_coefficient_mu 0.888
_exptl_absorpt_correction_T_max 1.00000
_exptl_absorpt_correction_T_min 0.92257
_exptl_absorpt_correction_type multi-scan
_exptl_absorpt_process_details
;
(<i>CrysAlis Pro</i>; Agilent, 2013)
;
_exptl_crystal_colour colourless
_exptl_crystal_density_diffrn 1.570
_exptl_crystal_density_method 'not measured'
_exptl_crystal_description plate
_exptl_crystal_F_000 636
_exptl_crystal_size_max 0.436
_exptl_crystal_size_mid 0.41
_exptl_crystal_size_min 0.104
_refine_diff_density_max 0.273
_refine_diff_density_min -0.258
_refine_ls_extinction_coef 0.0012(2)
_refine_ls_extinction_expression Fc^*^=kFc[1+0.001xFc^2^\l^3^/sin(2\q)]^-1/4^
_refine_ls_extinction_method
;
SHELXL97 (Sheldrick, 2008)
;
_refine_ls_goodness_of_fit_ref 1.064
_refine_ls_hydrogen_treatment constr
_refine_ls_matrix_type full
_refine_ls_number_parameters 170
_refine_ls_number_reflns 2400
_refine_ls_number_restraints 0
_refine_ls_restrained_S_all 1.064
_refine_ls_R_factor_all 0.0362
_refine_ls_R_factor_gt 0.0248
_refine_ls_shift/su_max 0.000
_refine_ls_shift/su_mean 0.000
_refine_ls_structure_factor_coef Fsqd
_refine_ls_weighting_details 'calc w=1/[\s^2^(Fo^2^)+(0.0178P)^2^+0.5991P] where P=(Fo^2^+2Fc^2^)/3'
_refine_ls_weighting_scheme calc
_refine_ls_wR_factor_gt 0.0506
_refine_ls_wR_factor_ref 0.0559
_reflns_number_gt 1911
_reflns_number_total 2400
_reflns_threshold_expression >2\s(I)
_cod_data_source_file wm5258sup1.cif
_cod_data_source_block I
_cod_original_cell_volume 1313.67(7)
_cod_database_code 2241519

loop_
_space_group_symop_id
_space_group_symop_operation_xyz
1 'x, y, z'
2 '-x, y+1/2, -z+1/2'
3 '-x, -y, -z'
4 'x, -y-1/2, z-1/2'

loop_
_atom_site_type_symbol
_atom_site_label
_atom_site_fract_x
_atom_site_fract_y
_atom_site_fract_z
_atom_site_U_iso_or_equiv
_atom_site_adp_type
_atom_site_calc_flag
_atom_site_occupancy
Cd Cd1 0.5000 0.5000 1.0000 0.03617(10) Uani d 1
O O1 0.62078(12) 0.49421(16) 0.8639(2) 0.0497(5) Uani d 1
C C9 0.30006(17) 0.5182(2) 0.7208(3) 0.0405(6) Uani d 1
H H9A 0.2571 0.5602 0.6291 0.049 Uiso calc 1
H H9B 0.2751 0.5245 0.8167 0.049 Uiso calc 1
O O2 0.57547(14) 0.35381(19) 0.6686(2) 0.0639(6) Uani d 1
C C1 0.63446(17) 0.4232(2) 0.7568(3) 0.0359(6) Uani d 1
N N2 0.44583(14) 0.31282(16) 0.8902(2) 0.0387(5) Uani d 1
H H2A 0.4749 0.2947 0.8113 0.046 Uiso calc 1
H H2B 0.4642 0.2579 0.9717 0.046 Uiso calc 1
C C8 0.84336(18) 0.5357(2) 0.9702(3) 0.0393(6) Uani d 1
H H8 0.8149 0.6073 0.9248 0.047 Uiso calc 1
C C3 0.81242(16) 0.4281(2) 0.8897(3) 0.0339(5) Uani d 1
C C7 0.91540(18) 0.5390(2) 1.1161(3) 0.0386(6) Uani d 1
H H7 0.9355 0.6116 1.1690 0.046 Uiso calc 1
C C6 0.95687(16) 0.4323(2) 1.1816(3) 0.0354(6) Uani d 1
C C4 0.85551(18) 0.3230(2) 0.9607(3) 0.0432(6) Uani d 1
H H4 0.8355 0.2500 0.9089 0.052 Uiso calc 1
C C2 0.73382(17) 0.4241(3) 0.7300(3) 0.0426(6) Uani d 1
H H2C 0.7414 0.3527 0.6682 0.051 Uiso calc 1
H H2D 0.7394 0.4935 0.6628 0.051 Uiso calc 1
N N3 1.03724(15) 0.4348(2) 1.3320(3) 0.0465(6) Uani d 1
C C5 0.92748(19) 0.3240(2) 1.1067(3) 0.0457(7) Uani d 1
H H5 0.9555 0.2526 1.1533 0.055 Uiso calc 1
C C11 0.34305(18) 0.2995(2) 0.8167(3) 0.0502(7) Uani d 1
H H11A 0.3109 0.3124 0.9025 0.060 Uiso calc 1
H H11B 0.3297 0.2180 0.7757 0.060 Uiso calc 1
C C10 0.30436(19) 0.3869(2) 0.6752(3) 0.0482(7) Uani d 1
H H10A 0.3428 0.3806 0.5978 0.058 Uiso calc 1
H H10B 0.2409 0.3613 0.6167 0.058 Uiso calc 1
O O4 1.06568(14) 0.53165(17) 1.3946(2) 0.0551(5) Uani d 1
O O3 1.07278(16) 0.33928(19) 1.3882(3) 0.0844(8) Uani d 1
N N1 0.39369(14) 0.57670(19) 0.7594(2) 0.0432(5) Uani d 1
H H1A 0.3865 0.6561 0.7727 0.052 Uiso calc 1
H H1B 0.4183 0.5668 0.6727 0.052 Uiso calc 1

loop_
_atom_site_aniso_label
_atom_site_aniso_U_11
_atom_site_aniso_U_22
_atom_site_aniso_U_33
_atom_site_aniso_U_12
_atom_site_aniso_U_13
_atom_site_aniso_U_23
Cd1 0.02686(14) 0.03292(15) 0.04385(16) -0.00022(12) 0.00131(10) -0.00811(12)
O1 0.0383(10) 0.0604(12) 0.0531(11) -0.0088(9) 0.0174(8) -0.0232(10)
C9 0.0345(14) 0.0490(16) 0.0338(12) 0.0065(12) 0.0017(11) 0.0014(11)
O2 0.0476(12) 0.0746(14) 0.0667(13) -0.0169(11) 0.0109(10) -0.0331(11)
C1 0.0340(14) 0.0388(14) 0.0310(12) 0.0009(12) 0.0024(11) -0.0012(11)
N2 0.0410(12) 0.0323(11) 0.0375(11) 0.0024(10) 0.0017(9) -0.0008(9)
C8 0.0380(14) 0.0317(13) 0.0472(15) 0.0046(11) 0.0097(12) 0.0054(11)
C3 0.0278(12) 0.0433(14) 0.0331(12) -0.0008(12) 0.0126(10) 0.0003(11)
C7 0.0371(14) 0.0296(12) 0.0486(15) -0.0051(11) 0.0107(12) -0.0057(11)
C6 0.0300(13) 0.0364(14) 0.0388(13) -0.0041(11) 0.0072(11) 0.0001(11)
C4 0.0467(16) 0.0331(14) 0.0469(15) -0.0065(13) 0.0080(13) -0.0086(12)
C2 0.0382(15) 0.0568(17) 0.0345(13) 0.0017(14) 0.0126(11) -0.0033(12)
N3 0.0389(13) 0.0500(14) 0.0453(13) -0.0026(12) 0.0023(11) 0.0017(11)
C5 0.0496(17) 0.0301(13) 0.0506(16) 0.0023(13) 0.0020(13) 0.0055(12)
C11 0.0450(17) 0.0375(14) 0.0589(17) -0.0096(13) -0.0015(14) -0.0011(13)
C10 0.0440(16) 0.0464(16) 0.0428(15) -0.0008(13) -0.0077(12) -0.0060(12)
O4 0.0533(12) 0.0542(12) 0.0502(11) -0.0163(10) 0.0013(9) -0.0093(9)
O3 0.0824(17) 0.0538(13) 0.0835(16) 0.0104(13) -0.0346(13) 0.0066(12)
N1 0.0452(13) 0.0394(12) 0.0439(12) 0.0007(11) 0.0101(10) 0.0025(10)

loop_
_atom_type_symbol
_atom_type_description
_atom_type_scat_dispersion_real
_atom_type_scat_dispersion_imag
_atom_type_scat_source
C C 0.0033 0.0016 'International Tables Vol C Tables 4.2.6.8 and 6.1.1.4'
H H 0.0000 0.0000 'International Tables Vol C Tables 4.2.6.8 and 6.1.1.4'
N N 0.0061 0.0033 'International Tables Vol C Tables 4.2.6.8 and 6.1.1.4'
O O 0.0106 0.0060 'International Tables Vol C Tables 4.2.6.8 and 6.1.1.4'
Cd Cd -0.8075 1.2024 'International Tables Vol C Tables 4.2.6.8 and 6.1.1.4'

loop_
_geom_angle_atom_site_label_1
_geom_angle_atom_site_label_2
_geom_angle_atom_site_label_3
_geom_angle_site_symmetry_1
_geom_angle_site_symmetry_3
_geom_angle
O1 Cd1 O1 . 3_667 180.0
N2 Cd1 O1 . . 90.41(7)
N2 Cd1 O1 . 3_667 89.59(7)
N2 Cd1 O1 3_667 3_667 90.41(7)
N2 Cd1 O1 3_667 . 89.59(7)
N2 Cd1 N2 . 3_667 180.0
N2 Cd1 N1 . 3_667 95.11(7)
N2 Cd1 N1 3_667 . 95.11(7)
N2 Cd1 N1 3_667 3_667 84.89(7)
N2 Cd1 N1 . . 84.89(7)
N1 Cd1 O1 . 3_667 89.42(7)
N1 Cd1 O1 3_667 3_667 90.58(7)
N1 Cd1 O1 3_667 . 89.42(7)
N1 Cd1 O1 . . 90.58(7)
N1 Cd1 N1 . 3_667 180.00(7)
C1 O1 Cd1 . . 130.67(16)
H9A C9 H9B . . 107.9
C10 C9 H9A . . 109.1
C10 C9 H9B . . 109.1
N1 C9 H9A . . 109.1
N1 C9 H9B . . 109.1
N1 C9 C10 . . 112.3(2)
O1 C1 C2 . . 116.4(2)
O2 C1 O1 . . 126.5(2)
O2 C1 C2 . . 117.1(2)
Cd1 N2 H2A . . 108.0
Cd1 N2 H2B . . 108.0
H2A N2 H2B . . 107.3
C11 N2 Cd1 . . 117.10(15)
C11 N2 H2A . . 108.0
C11 N2 H2B . . 108.0
C3 C8 H8 . . 119.3
C7 C8 H8 . . 119.3
C7 C8 C3 . . 121.5(2)
C8 C3 C2 . . 121.6(2)
C4 C3 C8 . . 118.0(2)
C4 C3 C2 . . 120.4(2)
C8 C7 H7 . . 120.7
C6 C7 C8 . . 118.6(2)
C6 C7 H7 . . 120.7
C7 C6 N3 . . 119.3(2)
C5 C6 C7 . . 121.6(2)
C5 C6 N3 . . 119.0(2)
C3 C4 H4 . . 119.2
C5 C4 C3 . . 121.6(2)
C5 C4 H4 . . 119.2
C1 C2 H2C . . 108.8
C1 C2 H2D . . 108.8
C3 C2 C1 . . 113.60(19)
C3 C2 H2C . . 108.8
C3 C2 H2D . . 108.8
H2C C2 H2D . . 107.7
O4 N3 C6 . . 119.0(2)
O4 N3 O3 . . 122.9(2)
O3 N3 C6 . . 118.2(2)
C6 C5 C4 . . 118.7(2)
C6 C5 H5 . . 120.7
C4 C5 H5 . . 120.7
N2 C11 H11A . . 109.1
N2 C11 H11B . . 109.1
N2 C11 C10 . . 112.6(2)
H11A C11 H11B . . 107.8
C10 C11 H11A . . 109.1
C10 C11 H11B . . 109.1
C9 C10 C11 . . 117.0(2)
C9 C10 H10A . . 108.0
C9 C10 H10B . . 108.0
C11 C10 H10A . . 108.0
C11 C10 H10B . . 108.0
H10A C10 H10B . . 107.3
Cd1 N1 H1A . . 109.0
Cd1 N1 H1B . . 109.0
C9 N1 Cd1 . . 113.02(14)
C9 N1 H1A . . 109.0
C9 N1 H1B . . 109.0
H1A N1 H1B . . 107.8

loop_
_geom_bond_atom_site_label_1
_geom_bond_atom_site_label_2
_geom_bond_site_symmetry_2
_geom_bond_distance
Cd1 O1 3_667 2.3547(17)
Cd1 O1 . 2.3547(17)
Cd1 N2 3_667 2.3265(18)
Cd1 N2 . 2.3265(18)
Cd1 N1 3_667 2.3449(19)
Cd1 N1 . 2.3449(19)
O1 C1 . 1.250(3)
C9 H9A . 0.9700
C9 H9B . 0.9700
C9 C10 . 1.515(3)
C9 N1 . 1.476(3)
O2 C1 . 1.242(3)
C1 C2 . 1.536(3)
N2 H2A . 0.9000
N2 H2B . 0.9000
N2 C11 . 1.475(3)
C8 H8 . 0.9300
C8 C3 . 1.387(3)
C8 C7 . 1.380(3)
C3 C4 . 1.384(3)
C3 C2 . 1.509(3)
C7 H7 . 0.9300
C7 C6 . 1.377(3)
C6 N3 . 1.472(3)
C6 C5 . 1.373(3)
C4 H4 . 0.9300
C4 C5 . 1.379(3)
C2 H2C . 0.9700
C2 H2D . 0.9700
N3 O4 . 1.220(3)
N3 O3 . 1.220(3)
C5 H5 . 0.9300
C11 H11A . 0.9700
C11 H11B . 0.9700
C11 C10 . 1.516(3)
C10 H10A . 0.9700
C10 H10B . 0.9700
N1 H1A . 0.9000
N1 H1B . 0.9000

loop_
_geom_hbond_atom_site_label_D
_geom_hbond_atom_site_label_H
_geom_hbond_atom_site_label_A
_geom_hbond_site_symmetry_A
_geom_hbond_distance_DH
_geom_hbond_distance_HA
_geom_hbond_distance_DA
_geom_hbond_angle_DHA
N2 H2A O2 . 0.90 2.23 3.029(3) 147.0
N2 H2B O2 4_566 0.90 2.34 3.173(3) 154.5
N1 H1A O2 2_656 0.90 2.29 3.149(3) 159.9
C5 H5 O4 2_747 0.93 2.50 3.253(3) 138.7
C7 H7 O3 2_757 0.93 2.57 3.346(3) 140.7
C10 H10B O3 1_454 0.97 2.69 3.629(3) 162.8

loop_
_geom_torsion_atom_site_label_1
_geom_torsion_atom_site_label_2
_geom_torsion_atom_site_label_3
_geom_torsion_atom_site_label_4
_geom_torsion_site_symmetry_1
_geom_torsion
Cd1 O1 C1 O2 . 17.7(4)
Cd1 O1 C1 C2 . -163.60(16)
Cd1 N2 C11 C10 . 58.8(3)
O1 Cd1 N2 C11 3_667 46.37(18)
O1 Cd1 N2 C11 . -133.63(18)
O1 Cd1 N1 C9 . 135.70(16)
O1 Cd1 N1 C9 3_667 -44.30(16)
O1 C1 C2 C3 . 43.5(3)
O2 C1 C2 C3 . -137.7(2)
N2 Cd1 O1 C1 3_667 -170.6(2)
N2 Cd1 O1 C1 . 9.4(2)
N2 Cd1 N1 C9 . 45.35(16)
N2 Cd1 N1 C9 3_667 -134.65(16)
N2 C11 C10 C9 . -71.0(3)
C8 C3 C4 C5 . -0.3(4)
C8 C3 C2 C1 . -84.5(3)
C8 C7 C6 N3 . 176.6(2)
C8 C7 C6 C5 . -0.8(4)
C3 C8 C7 C6 . 0.1(4)
C3 C4 C5 C6 . -0.4(4)
C7 C8 C3 C4 . 0.5(4)
C7 C8 C3 C2 . -179.9(2)
C7 C6 N3 O4 . -0.5(4)
C7 C6 N3 O3 . 179.8(3)
C7 C6 C5 C4 . 1.0(4)
C4 C3 C2 C1 . 95.2(3)
C2 C3 C4 C5 . -180.0(2)
N3 C6 C5 C4 . -176.5(2)
C5 C6 N3 O4 . 177.1(2)
C5 C6 N3 O3 . -2.6(4)
C10 C9 N1 Cd1 . -65.9(2)
N1 Cd1 O1 C1 3_667 104.5(2)
N1 Cd1 O1 C1 . -75.5(2)
N1 Cd1 N2 C11 3_667 136.92(18)
N1 Cd1 N2 C11 . -43.08(18)
N1 C9 C10 C11 . 76.7(3)

_cod_database_fobs_code 2241519
